data_7054109
loop_
_publ_author_name
'Hamdy, Louise B.'
'Raithby, Paul R.'
'Thomas, Lynne H.'
'Wilson, Chick C.'

_publ_section_title
;
 Self-assembly synthesis of precursors to potential open framework alkali
 earth metal--organic complexes
;
_journal_issue 5
_journal_name_full 'New Journal of Chemistry'
_journal_page_first 2135
_journal_paper_doi 10.1039/c3nj01218b
_journal_volume 38
_journal_year 2014
_chemical_formula_moiety '(C6 H11 Mg N2 O8), (N O3)'
_chemical_formula_sum 'C6 H11 Mg N3 O11'
_chemical_formula_weight 325.49
_chemical_melting_point 400(7)
_chemical_name_systematic
;
picolinic acid magnesium nitrate trihydrate
;
_space_group_crystal_system monoclinic
_space_group_IT_number 14
_space_group_name_Hall '-P 2yn'
_space_group_name_H-M_alt 'P 1 21/n 1'
_symmetry_space_group_name_Hall '-P 2yn'
_symmetry_space_group_name_H-M 'P 1 21/n 1'
_atom_sites_solution_hydrogens difmap
_atom_sites_solution_primary direct
_atom_sites_solution_secondary difmap
_audit_creation_method SHELXL-2013
_cell_angle_alpha 90
_cell_angle_beta 103.938(2)
_cell_angle_gamma 90
_cell_formula_units_Z 4
_cell_length_a 9.9683(6)
_cell_length_b 6.8418(3)
_cell_length_c 18.8376(10)
_cell_measurement_reflns_used 15569
_cell_measurement_temperature 100(2)
_cell_measurement_theta_max 27.48
_cell_measurement_theta_min 3.18
_cell_volume 1246.92(11)
_computing_cell_refinement
; 
        CrystalClear-SM Expert 2.0 r12 (Rigaku, 2011) 
;
_computing_data_collection
; 
        CrystalClear-SM Expert 2.0 r12 (Rigaku, 2011) 
;
_computing_data_reduction
; 
        CrystalClear-SM Expert 2.0 r12 (Rigaku, 2011) 
;
_computing_molecular_graphics
;      
ORTEP-3: Farrugia, L. J. (1997). J. Appl. Cryst. 30, 565. 
;
_computing_publication_material
; 
enCIFer: Allen, F. H., Johnson, O., Shields, G. P., Smith, B. R.  
& Towler, M. (2004). J. Appl. Cryst. 37, 335-338. 
;
_computing_structure_refinement 'SHELXL-2013 (Sheldrick, 2013)'
_diffrn_ambient_temperature 100(2)
_diffrn_detector_area_resol_mean 10
_diffrn_measured_fraction_theta_full 0.994
_diffrn_measured_fraction_theta_max 0.990
_diffrn_measurement_device_type
; 
        'Rigaku R-AXIS RAPID IP Image Plate diffractometer' 
;
_diffrn_measurement_method 'profile data from \\w-scans'
_diffrn_radiation_type MoK\a
_diffrn_radiation_wavelength 0.71073
_diffrn_reflns_av_R_equivalents 0.0387
_diffrn_reflns_av_unetI/netI 0.0265
_diffrn_reflns_Laue_measured_fraction_full 0.994
_diffrn_reflns_Laue_measured_fraction_max 0.990
_diffrn_reflns_limit_h_max 12
_diffrn_reflns_limit_h_min -12
_diffrn_reflns_limit_k_max 8
_diffrn_reflns_limit_k_min -8
_diffrn_reflns_limit_l_max 24
_diffrn_reflns_limit_l_min -24
_diffrn_reflns_number 15569
_diffrn_reflns_point_group_measured_fraction_full 0.994
_diffrn_reflns_point_group_measured_fraction_max 0.990
_diffrn_reflns_theta_full 25.242
_diffrn_reflns_theta_max 27.476
_diffrn_reflns_theta_min 3.179
_diffrn_source 'Sealed tube'
_exptl_absorpt_coefficient_mu 0.211
_exptl_absorpt_correction_type none
_exptl_crystal_colour colourless
_exptl_crystal_density_diffrn 1.734
_exptl_crystal_density_method 'not measured'
_exptl_crystal_description prism
_exptl_crystal_F_000 672
_exptl_crystal_size_max 0.200
_exptl_crystal_size_mid 0.200
_exptl_crystal_size_min 0.100
_refine_diff_density_max 0.283
_refine_diff_density_min -0.301
_refine_diff_density_rms 0.062
_refine_ls_extinction_method none
_refine_ls_goodness_of_fit_ref 1.102
_refine_ls_hydrogen_treatment refall
_refine_ls_matrix_type full
_refine_ls_number_parameters 234
_refine_ls_number_reflns 2829
_refine_ls_number_restraints 0
_refine_ls_restrained_S_all 1.102
_refine_ls_R_factor_all 0.0471
_refine_ls_R_factor_gt 0.0381
_refine_ls_shift/su_max 0.000
_refine_ls_shift/su_mean 0.000
_refine_ls_structure_factor_coef Fsqd
_refine_ls_weighting_details 'w=1/[\\s^2^(Fo^2^)+(0.0441P)^2^+0.6606P] where P=(Fo^2^+2Fc^2^)/3'
_refine_ls_weighting_scheme calc
_refine_ls_wR_factor_gt 0.0919
_refine_ls_wR_factor_ref 0.0970
_reflns_Friedel_coverage 0.000
_reflns_number_gt 2318
_reflns_number_total 2829
_reflns_threshold_expression 'I > 2\\s(I)'
_cod_data_source_file c3nj01218b2.cif
_cod_data_source_block 4
_cod_depositor_comments
;
The following automatic conversions were performed:

'_chemical_melting_point' value '393-406' was changed to '400(7)' -
the average value was taken and precision was
estimated.

'_exptl_absorpt_correction_type' value 'None' changed to
'none' according to
/usr/data/users/saulius/crontab/automatic-downloads/current/RSC/lib/dictionaries/cif_core.dic
dictionary named 'cif_core.dic' version 2.4.2 from 2011-04-26.

Automatic conversion script
Id: cif_fix_values 2281 2013-09-26 08:29:07Z andrius 
;
_cod_database_code 7054109
_shelx_space_group_comment
; 
The symmetry employed for this shelxl refinement is uniquely defined 
by the following loop, which should always be used as a source of 
symmetry information in preference to the above space-group names. 
They are only intended as comments. 
;
_shelx_estimated_absorpt_t_min 0.959
_shelx_estimated_absorpt_t_max 0.979
_shelxl_version_number 2013-4

loop_
_space_group_symop_operation_xyz
'x, y, z'
'-x+1/2, y+1/2, -z+1/2'
'-x, -y, -z'
'x-1/2, -y-1/2, z-1/2'

loop_
_atom_site_label
_atom_site_type_symbol
_atom_site_fract_x
_atom_site_fract_y
_atom_site_fract_z
_atom_site_U_iso_or_equiv
_atom_site_adp_type
_atom_site_occupancy
_atom_site_site_symmetry_order
_atom_site_calc_flag
Mg1 Mg 0.42357(6) 0.38918(8) 0.25102(3) 0.01501(15) Uani 1 1 d
O2 O 0.29465(12) 0.38835(17) 0.32270(6) 0.0166(3) Uani 1 1 d
O3 O 0.56117(12) 0.39652(17) 0.18011(6) 0.0182(3) Uani 1 1 d
O4 O 0.71861(13) 0.59320(18) 0.24342(7) 0.0211(3) Uani 1 1 d
O5 O 0.75848(13) 0.43455(18) 0.15134(6) 0.0217(3) Uani 1 1 d
O7 O 0.57104(13) 0.27403(19) 0.33609(7) 0.0199(3) Uani 1 1 d
O8 O 0.27339(13) 0.4849(2) 0.16425(7) 0.0196(3) Uani 1 1 d
O9 O 0.37056(13) 0.11265(17) 0.21620(6) 0.0191(3) Uani 1 1 d
O10 O 0.47864(14) 0.67350(18) 0.28247(7) 0.0190(3) Uani 1 1 d
N6 N 0.67981(14) 0.4747(2) 0.19208(7) 0.0166(3) Uani 1 1 d
N21 N 0.19095(16) 0.3179(2) 0.44081(8) 0.0174(3) Uani 1 1 d
C15 C 0.18471(17) 0.4767(2) 0.32400(8) 0.0152(3) Uani 1 1 d
C16 C 0.11162(18) 0.4044(2) 0.38061(9) 0.0163(3) Uani 1 1 d
C17 C -0.02892(18) 0.4163(3) 0.37318(9) 0.0182(4) Uani 1 1 d
C18 C -0.0868(2) 0.3335(3) 0.42691(10) 0.0229(4) Uani 1 1 d
C19 C -0.0015(2) 0.2463(3) 0.48780(10) 0.0238(4) Uani 1 1 d
C20 C 0.1387(2) 0.2415(3) 0.49395(9) 0.0221(4) Uani 1 1 d
H1 H 0.564(3) 0.683(4) 0.2815(16) 0.053(8) Uiso 1 1 d
H3 H 0.475(3) 0.723(4) 0.3232(17) 0.049(8) Uiso 1 1 d
H4 H 0.617(3) 0.172(4) 0.3344(14) 0.041(7) Uiso 1 1 d
H5 H 0.554(3) 0.271(4) 0.3789(16) 0.047(7) Uiso 1 1 d
H6 H 0.230(3) 0.581(4) 0.1671(14) 0.043(8) Uiso 1 1 d
H7 H 0.234(3) 0.421(4) 0.1274(15) 0.045(7) Uiso 1 1 d
H8 H -0.082(2) 0.477(3) 0.3345(11) 0.013(4) Uiso 1 1 d
H9 H -0.187(2) 0.343(3) 0.4215(12) 0.029(6) Uiso 1 1 d
H10 H -0.035(2) 0.189(3) 0.5287(13) 0.033(6) Uiso 1 1 d
H11 H 0.203(2) 0.187(3) 0.5348(13) 0.030(6) Uiso 1 1 d
H12 H 0.290(3) 0.315(4) 0.4448(13) 0.039(6) Uiso 1 1 d
O12 O 0.52177(14) 0.8046(2) 0.42944(7) 0.0279(3) Uani 1 1 d
O13 O 0.32770(13) 0.7596(2) 0.46057(7) 0.0267(3) Uani 1 1 d
O14 O 0.52303(13) 0.7085(2) 0.53925(6) 0.0265(3) Uani 1 1 d
N11 N 0.45637(16) 0.7582(2) 0.47568(8) 0.0212(3) Uani 1 1 d

loop_
_atom_site_aniso_label
_atom_site_aniso_U_11
_atom_site_aniso_U_22
_atom_site_aniso_U_33
_atom_site_aniso_U_23
_atom_site_aniso_U_13
_atom_site_aniso_U_12
Mg1 0.0167(3) 0.0135(3) 0.0140(3) -0.0001(2) 0.0020(2) -0.0005(2)
O2 0.0170(6) 0.0169(6) 0.0150(5) 0.0000(5) 0.0020(4) 0.0024(5)
O3 0.0163(6) 0.0196(6) 0.0182(6) -0.0017(5) 0.0031(5) -0.0046(5)
O4 0.0218(6) 0.0216(6) 0.0186(6) -0.0066(5) 0.0024(5) -0.0031(5)
O5 0.0226(6) 0.0250(6) 0.0199(6) -0.0024(5) 0.0101(5) -0.0014(5)
O7 0.0217(7) 0.0216(7) 0.0155(6) 0.0005(5) 0.0028(5) 0.0061(5)
O8 0.0226(7) 0.0157(6) 0.0173(6) -0.0017(5) -0.0015(5) 0.0031(5)
O9 0.0222(6) 0.0140(6) 0.0205(6) -0.0024(5) 0.0040(5) -0.0025(5)
O10 0.0199(7) 0.0172(6) 0.0196(6) -0.0031(5) 0.0042(5) -0.0010(5)
N6 0.0184(7) 0.0147(7) 0.0157(6) 0.0020(6) 0.0025(5) -0.0009(6)
N21 0.0190(7) 0.0156(7) 0.0169(7) -0.0007(6) 0.0029(6) -0.0002(6)
C15 0.0166(8) 0.0130(8) 0.0143(7) -0.0042(6) 0.0001(6) -0.0020(6)
C16 0.0203(8) 0.0123(7) 0.0153(7) -0.0022(6) 0.0025(6) -0.0012(6)
C17 0.0197(9) 0.0164(8) 0.0173(8) -0.0049(7) 0.0022(7) 0.0005(7)
C18 0.0240(9) 0.0196(9) 0.0263(9) -0.0088(7) 0.0083(7) -0.0053(7)
C19 0.0338(10) 0.0167(8) 0.0228(9) -0.0039(7) 0.0105(8) -0.0051(7)
C20 0.0318(10) 0.0162(8) 0.0181(8) 0.0000(7) 0.0056(7) -0.0008(7)
O12 0.0290(7) 0.0383(8) 0.0168(6) 0.0014(6) 0.0061(5) -0.0055(6)
O13 0.0158(6) 0.0364(8) 0.0245(6) 0.0069(6) -0.0016(5) 0.0012(5)
O14 0.0228(7) 0.0404(8) 0.0143(6) 0.0039(6) 0.0005(5) 0.0066(6)
N11 0.0241(8) 0.0221(7) 0.0159(7) -0.0007(6) 0.0018(6) 0.0003(6)

loop_
_atom_type_symbol
_atom_type_description
_atom_type_scat_dispersion_real
_atom_type_scat_dispersion_imag
_atom_type_scat_source
C C 0.0033 0.0016 'International Tables Vol C Tables 4.2.6.8 and 6.1.1.4'
H H 0.0000 0.0000 'International Tables Vol C Tables 4.2.6.8 and 6.1.1.4'
N N 0.0061 0.0033 'International Tables Vol C Tables 4.2.6.8 and 6.1.1.4'
O O 0.0106 0.0060 'International Tables Vol C Tables 4.2.6.8 and 6.1.1.4'
Mg Mg 0.0486 0.0363 'International Tables Vol C Tables 4.2.6.8 and 6.1.1.4'

loop_
_geom_angle_atom_site_label_1
_geom_angle_atom_site_label_2
_geom_angle_atom_site_label_3
_geom_angle
_geom_angle_site_symmetry_1
O9 Mg1 O8 87.52(6) .
O9 Mg1 O7 88.64(5) .
O8 Mg1 O7 176.16(6) .
O9 Mg1 O10 177.75(6) .
O8 Mg1 O10 91.16(6) .
O7 Mg1 O10 92.67(5) .
O9 Mg1 O2 93.09(5) .
O8 Mg1 O2 94.14(5) .
O7 Mg1 O2 86.01(5) .
O10 Mg1 O2 88.82(5) .
O9 Mg1 O3 88.64(5) .
O8 Mg1 O3 87.09(5) .
O7 Mg1 O3 92.88(5) .
O10 Mg1 O3 89.48(5) .
O2 Mg1 O3 177.93(5) .
C15 O2 Mg1 133.67(11) .
N6 O3 Mg1 127.70(10) .
Mg1 O7 H4 125.8(18) .
Mg1 O7 H5 118.0(18) .
H4 O7 H5 105(2) .
Mg1 O8 H6 121.1(19) .
Mg1 O8 H7 127.3(18) .
H6 O8 H7 110(3) .
C15 O9 Mg1 159.71(11) 2_545
Mg1 O10 H1 105.3(19) .
Mg1 O10 H3 124.8(18) .
H1 O10 H3 104(3) .
O4 N6 O5 119.58(14) .
O4 N6 O3 120.85(14) .
O5 N6 O3 119.56(13) .
C20 N21 C16 122.86(16) .
C20 N21 H12 120.3(14) .
C16 N21 H12 116.9(14) .
O9 C15 O2 127.54(16) 2
O9 C15 C16 117.19(15) 2
O2 C15 C16 115.27(14) .
N21 C16 C17 119.11(16) .
N21 C16 C15 116.78(15) .
C17 C16 C15 124.08(15) .
C16 C17 C18 119.27(17) .
C16 C17 H8 120.0(12) .
C18 C17 H8 120.7(12) .
C19 C18 C17 119.66(18) .
C19 C18 H9 121.3(13) .
C17 C18 H9 118.9(13) .
C20 C19 C18 119.22(17) .
C20 C19 H10 116.9(14) .
C18 C19 H10 123.9(14) .
N21 C20 C19 119.84(17) .
N21 C20 H11 116.8(14) .
C19 C20 H11 123.3(14) .
O13 N11 O12 121.39(14) .
O13 N11 O14 119.64(15) .
O12 N11 O14 118.96(15) .

loop_
_geom_bond_atom_site_label_1
_geom_bond_atom_site_label_2
_geom_bond_distance
_geom_bond_site_symmetry_2
Mg1 O9 2.0303(13) .
Mg1 O8 2.0404(13) .
Mg1 O7 2.0529(13) .
Mg1 O10 2.0687(13) .
Mg1 O2 2.0761(13) .
Mg1 O3 2.1333(13) .
O2 C15 1.257(2) .
O3 N6 1.2678(18) .
O4 N6 1.2498(18) .
O5 N6 1.2527(18) .
O7 H4 0.84(3) .
O7 H5 0.87(3) .
O8 H6 0.79(3) .
O8 H7 0.84(3) .
O9 C15 1.241(2) 2_545
O10 H1 0.86(3) .
O10 H3 0.85(3) .
N21 C20 1.341(2) .
N21 C16 1.353(2) .
N21 H12 0.97(3) .
C15 O9 1.241(2) 2
C15 C16 1.512(2) .
C16 C17 1.376(2) .
C17 C18 1.400(3) .
C17 H8 0.89(2) .
C18 C19 1.387(3) .
C18 H9 0.99(2) .
C19 C20 1.374(3) .
C19 H10 0.99(2) .
C20 H11 0.95(2) .
O12 N11 1.248(2) .
O13 N11 1.245(2) .
O14 N11 1.2679(18) .

loop_
_geom_hbond_atom_site_label_D
_geom_hbond_atom_site_label_H
_geom_hbond_atom_site_label_A
_geom_hbond_distance_DH
_geom_hbond_distance_HA
_geom_hbond_distance_DA
_geom_hbond_angle_DHA
_geom_hbond_site_symmetry_A
O10 H1 O4 0.86(3) 1.95(3) 2.7226(19) 149(3) .
O10 H1 O5 0.86(3) 2.57(3) 3.1683(18) 128(2) 2_655
O10 H1 N6 0.86(3) 2.67(3) 3.227(2) 124(2) .
O10 H3 O12 0.85(3) 2.02(3) 2.8427(18) 164(3) .
O7 H4 O4 0.84(3) 2.51(3) 3.1119(19) 130(2) 2_645
O7 H4 O5 0.84(3) 2.02(3) 2.8539(18) 170(2) 2_645
O7 H4 N6 0.84(3) 2.58(3) 3.358(2) 155(2) 2_645
O7 H5 O14 0.87(3) 1.88(3) 2.7330(19) 167(3) 3_666
O8 H6 O2 0.79(3) 2.14(3) 2.8668(18) 154(3) 2
O8 H6 O9 0.79(3) 2.64(3) 3.0741(18) 117(2) 2
O8 H7 O12 0.84(3) 2.64(3) 3.2852(19) 136(2) 2_545
O8 H7 O13 0.84(3) 1.96(3) 2.7894(18) 170(3) 2_545
O8 H7 N11 0.84(3) 2.61(3) 3.4195(19) 163(2) 2_545
C17 H8 O4 0.89(2) 2.42(2) 3.288(2) 162.5(16) 1_455
C20 H11 O5 0.95(2) 2.29(2) 3.156(2) 151.8(19) 4_566
N21 H12 O14 0.97(3) 1.82(3) 2.790(2) 174(2) 3_666
N21 H12 N11 0.97(3) 2.66(3) 3.527(2) 149.1(19) 3_666

loop_
_geom_torsion_atom_site_label_1
_geom_torsion_atom_site_label_2
_geom_torsion_atom_site_label_3
_geom_torsion_atom_site_label_4
_geom_torsion
_geom_torsion_site_symmetry_1
_geom_torsion_site_symmetry_4
Mg1 O3 N6 O4 -14.7(2) . .
Mg1 O3 N6 O5 166.26(10) . .
Mg1 O2 C15 O9 -9.1(3) . 2
Mg1 O2 C15 C16 169.69(10) . .
C20 N21 C16 C17 0.4(2) . .
C20 N21 C16 C15 -177.67(15) . .
O9 C15 C16 N21 -154.60(14) 2 .
O2 C15 C16 N21 26.5(2) . .
O9 C15 C16 C17 27.5(2) 2 .
O2 C15 C16 C17 -151.49(16) . .
N21 C16 C17 C18 -1.9(2) . .
C15 C16 C17 C18 175.95(15) . .
C16 C17 C18 C19 2.0(3) . .
C17 C18 C19 C20 -0.5(3) . .
C16 N21 C20 C19 1.1(3) . .
C18 C19 C20 N21 -1.0(3) . .
